data_2233534
loop_
_publ_author_name
'Al-Mohammed, Nassir N.'
'Alias, Yatimah'
'Abdullah, Zanariah'
'Khaledi, Hamid'

_publ_section_title
;
 <i>tert</i>-Butyl 2-(1<i>H</i>-imidazol-1-yl)acetate
;
_journal_coeditor_code IS5051
_journal_issue 2
_journal_name_full 'Acta Crystallographica Section E'
_journal_page_first o445
_journal_paper_doi 10.1107/S1600536812001067
_journal_volume 68
_journal_year 2012
_chemical_formula_iupac 'C9 H14 N2 O2'
_chemical_formula_moiety 'C9 H14 N2 O2'
_chemical_formula_sum 'C9 H14 N2 O2'
_chemical_formula_weight 182.22
_chemical_name_systematic
;
<i>tert</i>-Butyl 2-(1<i>H</i>-imidazol-1-yl)acetate
;
_space_group_IT_number 14
_symmetry_cell_setting monoclinic
_symmetry_space_group_name_Hall '-P 2yn'
_symmetry_space_group_name_H-M 'P 1 21/n 1'
_atom_sites_solution_hydrogens geom
_atom_sites_solution_primary direct
_atom_sites_solution_secondary difmap
_audit_creation_method SHELXL-97
_cell_angle_alpha 90.00
_cell_angle_beta 117.157(4)
_cell_angle_gamma 90.00
_cell_formula_units_Z 4
_cell_length_a 10.558(2)
_cell_length_b 9.287(2)
_cell_length_c 11.047(2)
_cell_measurement_reflns_used 771
_cell_measurement_temperature 100(2)
_cell_measurement_theta_max 28.96
_cell_measurement_theta_min 3.02
_cell_volume 963.8(3)
_computing_cell_refinement 'SAINT (Bruker, 2007)'
_computing_data_collection 'APEX2 (Bruker, 2007)'
_computing_data_reduction 'SAINT (Bruker, 2007)'
_computing_molecular_graphics 'X-SEED (Barbour, 2001)'
_computing_publication_material 'SHELXL97 (Sheldrick, 2008) and <i>publCIF</i> (Westrip, 2010)'
_computing_structure_refinement 'SHELXL97 (Sheldrick, 2008)'
_computing_structure_solution 'SHELXS97 (Sheldrick, 2008)'
_diffrn_ambient_temperature 100(2)
_diffrn_measured_fraction_theta_full 0.999
_diffrn_measured_fraction_theta_max 0.999
_diffrn_measurement_device_type 'Bruker APEXII CCD'
_diffrn_measurement_method '\f and \w scans'
_diffrn_radiation_monochromator graphite
_diffrn_radiation_source 'fine-focus sealed tube'
_diffrn_radiation_type MoK\a
_diffrn_radiation_wavelength 0.71073
_diffrn_reflns_av_R_equivalents 0.0351
_diffrn_reflns_av_sigmaI/netI 0.0402
_diffrn_reflns_limit_h_max 13
_diffrn_reflns_limit_h_min -10
_diffrn_reflns_limit_k_max 12
_diffrn_reflns_limit_k_min -12
_diffrn_reflns_limit_l_max 11
_diffrn_reflns_limit_l_min -14
_diffrn_reflns_number 6535
_diffrn_reflns_theta_full 27.49
_diffrn_reflns_theta_max 27.49
_diffrn_reflns_theta_min 2.21
_exptl_absorpt_coefficient_mu 0.090
_exptl_absorpt_correction_T_max 0.9955
_exptl_absorpt_correction_T_min 0.9710
_exptl_absorpt_correction_type multi-scan
_exptl_absorpt_process_details '(SADABS; Sheldrick, 1996)'
_exptl_crystal_colour colorless
_exptl_crystal_density_diffrn 1.256
_exptl_crystal_density_method 'not measured'
_exptl_crystal_description Plate
_exptl_crystal_F_000 392
_exptl_crystal_size_max 0.33
_exptl_crystal_size_mid 0.27
_exptl_crystal_size_min 0.05
_refine_diff_density_max 0.229
_refine_diff_density_min -0.272
_refine_ls_extinction_method none
_refine_ls_goodness_of_fit_ref 1.053
_refine_ls_hydrogen_treatment constr
_refine_ls_matrix_type full
_refine_ls_number_parameters 121
_refine_ls_number_reflns 2208
_refine_ls_number_restraints 0
_refine_ls_restrained_S_all 1.053
_refine_ls_R_factor_all 0.0590
_refine_ls_R_factor_gt 0.0401
_refine_ls_shift/su_max 0.000
_refine_ls_shift/su_mean 0.000
_refine_ls_structure_factor_coef Fsqd
_refine_ls_weighting_details 'calc w=1/[\s^2^(Fo^2^)+(0.0352P)^2^+0.2973P] where P=(Fo^2^+2Fc^2^)/3'
_refine_ls_weighting_scheme calc
_refine_ls_wR_factor_gt 0.0873
_refine_ls_wR_factor_ref 0.0965
_reflns_number_gt 1688
_reflns_number_total 2208
_reflns_threshold_expression I>2sigma(I)
_cod_data_source_file is5051.cif
_cod_data_source_block I
_cod_original_cell_volume 963.9(4)
_cod_original_sg_symbol_H-M 'P 21/n'
_cod_database_code 2233534
_cod_database_fobs_code 2233534

loop_
_symmetry_equiv_pos_as_xyz
'x, y, z'
'-x+1/2, y+1/2, -z+1/2'
'-x, -y, -z'
'x-1/2, -y-1/2, z-1/2'

loop_
_atom_site_type_symbol
_atom_site_label
_atom_site_fract_x
_atom_site_fract_y
_atom_site_fract_z
_atom_site_U_iso_or_equiv
_atom_site_adp_type
_atom_site_calc_flag
_atom_site_refinement_flags
_atom_site_occupancy
_atom_site_symmetry_multiplicity
O O1 0.58413(11) 0.82030(11) 0.21337(11) 0.0244(3) Uani d . 1 1
O O2 0.42983(10) 0.63596(10) 0.11631(10) 0.0177(2) Uani d . 1 1
N N1 1.01459(13) 0.74927(14) 0.30780(13) 0.0250(3) Uani d . 1 1
N N2 0.79333(12) 0.67798(12) 0.17766(12) 0.0164(3) Uani d . 1 1
C C1 0.91215(15) 0.66189(16) 0.29694(15) 0.0210(3) Uani d . 1 1
H H1 0.9207 0.5949 0.3653 0.025 Uiso calc R 1 1
C C2 0.95672(16) 0.82623(16) 0.18788(16) 0.0231(3) Uani d . 1 1
H H2 1.0055 0.8989 0.1650 0.028 Uiso calc R 1 1
C C3 0.82115(15) 0.78441(15) 0.10713(15) 0.0197(3) Uani d . 1 1
H H3 0.7584 0.8211 0.0198 0.024 Uiso calc R 1 1
C C4 0.65738(15) 0.60761(15) 0.13621(15) 0.0188(3) Uani d . 1 1
H H4A 0.6720 0.5166 0.1876 0.023 Uiso calc R 1 1
H H4B 0.6155 0.5835 0.0382 0.023 Uiso calc R 1 1
C C5 0.55466(15) 0.70313(15) 0.16122(14) 0.0169(3) Uani d . 1 1
C C6 0.30955(14) 0.69930(15) 0.13399(14) 0.0178(3) Uani d . 1 1
C C7 0.35240(16) 0.71586(17) 0.28396(15) 0.0228(3) Uani d . 1 1
H H7A 0.3916 0.6247 0.3308 0.034 Uiso calc R 1 1
H H7B 0.2688 0.7420 0.2957 0.034 Uiso calc R 1 1
H H7C 0.4245 0.7916 0.3225 0.034 Uiso calc R 1 1
C C8 0.26438(16) 0.84140(16) 0.05766(16) 0.0230(3) Uani d . 1 1
H H8A 0.3393 0.9133 0.1028 0.035 Uiso calc R 1 1
H H8B 0.1761 0.8747 0.0572 0.035 Uiso calc R 1 1
H H8C 0.2487 0.8278 -0.0362 0.035 Uiso calc R 1 1
C C9 0.19439(15) 0.58562(16) 0.06881(15) 0.0230(3) Uani d . 1 1
H H9A 0.1688 0.5775 -0.0281 0.034 Uiso calc R 1 1
H H9B 0.1102 0.6134 0.0790 0.034 Uiso calc R 1 1
H H9C 0.2299 0.4927 0.1135 0.034 Uiso calc R 1 1

loop_
_atom_site_aniso_label
_atom_site_aniso_U_11
_atom_site_aniso_U_22
_atom_site_aniso_U_33
_atom_site_aniso_U_12
_atom_site_aniso_U_13
_atom_site_aniso_U_23
O1 0.0231(6) 0.0202(5) 0.0320(6) -0.0045(4) 0.0144(5) -0.0086(4)
O2 0.0141(5) 0.0182(5) 0.0222(5) -0.0015(4) 0.0096(4) -0.0035(4)
N1 0.0185(7) 0.0306(7) 0.0238(7) -0.0012(5) 0.0077(6) -0.0052(6)
N2 0.0143(6) 0.0174(6) 0.0177(6) -0.0016(5) 0.0075(5) -0.0027(5)
C1 0.0195(7) 0.0230(7) 0.0192(7) 0.0036(6) 0.0076(6) 0.0006(6)
C2 0.0199(7) 0.0233(7) 0.0290(8) -0.0039(6) 0.0138(7) -0.0026(6)
C3 0.0213(8) 0.0209(7) 0.0191(7) 0.0001(6) 0.0111(6) 0.0010(6)
C4 0.0159(7) 0.0177(7) 0.0241(8) -0.0026(5) 0.0102(6) -0.0037(6)
C5 0.0163(7) 0.0188(7) 0.0148(7) -0.0015(5) 0.0064(6) 0.0003(5)
C6 0.0147(7) 0.0191(7) 0.0210(7) 0.0024(5) 0.0094(6) -0.0002(6)
C7 0.0218(8) 0.0268(8) 0.0216(8) 0.0020(6) 0.0116(6) -0.0015(6)
C8 0.0216(8) 0.0222(7) 0.0259(8) 0.0028(6) 0.0114(7) 0.0028(6)
C9 0.0165(8) 0.0241(7) 0.0288(8) -0.0011(6) 0.0107(7) -0.0011(6)

loop_
_atom_type_symbol
_atom_type_description
_atom_type_scat_dispersion_real
_atom_type_scat_dispersion_imag
_atom_type_scat_source
C C 0.0033 0.0016 'International Tables Vol C Tables 4.2.6.8 and 6.1.1.4'
H H 0.0000 0.0000 'International Tables Vol C Tables 4.2.6.8 and 6.1.1.4'
N N 0.0061 0.0033 'International Tables Vol C Tables 4.2.6.8 and 6.1.1.4'
O O 0.0106 0.0060 'International Tables Vol C Tables 4.2.6.8 and 6.1.1.4'

loop_
_geom_angle_atom_site_label_1
_geom_angle_atom_site_label_2
_geom_angle_atom_site_label_3
_geom_angle
C5 O2 C6 121.56(10)
C1 N1 C2 104.32(12)
C1 N2 C3 106.85(12)
C1 N2 C4 127.15(12)
C3 N2 C4 125.75(12)
N1 C1 N2 112.36(13)
N1 C1 H1 123.8
N2 C1 H1 123.8
C3 C2 N1 110.88(13)
C3 C2 H2 124.6
N1 C2 H2 124.6
C2 C3 N2 105.60(13)
C2 C3 H3 127.2
N2 C3 H3 127.2
N2 C4 C5 111.43(11)
N2 C4 H4A 109.3
C5 C4 H4A 109.3
N2 C4 H4B 109.3
C5 C4 H4B 109.3
H4A C4 H4B 108.0
O1 C5 O2 126.65(13)
O1 C5 C4 124.35(13)
O2 C5 C4 108.99(11)
O2 C6 C7 109.68(11)
O2 C6 C9 102.05(11)
C7 C6 C9 111.34(12)
O2 C6 C8 109.88(11)
C7 C6 C8 112.35(12)
C9 C6 C8 111.06(12)
C6 C7 H7A 109.5
C6 C7 H7B 109.5
H7A C7 H7B 109.5
C6 C7 H7C 109.5
H7A C7 H7C 109.5
H7B C7 H7C 109.5
C6 C8 H8A 109.5
C6 C8 H8B 109.5
H8A C8 H8B 109.5
C6 C8 H8C 109.5
H8A C8 H8C 109.5
H8B C8 H8C 109.5
C6 C9 H9A 109.5
C6 C9 H9B 109.5
H9A C9 H9B 109.5
C6 C9 H9C 109.5
H9A C9 H9C 109.5
H9B C9 H9C 109.5

loop_
_geom_bond_atom_site_label_1
_geom_bond_atom_site_label_2
_geom_bond_distance
O1 C5 1.2039(17)
O2 C5 1.3325(16)
O2 C6 1.4910(16)
N1 C1 1.3131(19)
N1 C2 1.379(2)
N2 C1 1.3503(18)
N2 C3 1.3709(18)
N2 C4 1.4482(17)
C1 H1 0.9500
C2 C3 1.353(2)
C2 H2 0.9500
C3 H3 0.9500
C4 C5 1.5208(19)
C4 H4A 0.9900
C4 H4B 0.9900
C6 C7 1.513(2)
C6 C9 1.5207(19)
C6 C8 1.5209(19)
C7 H7A 0.9800
C7 H7B 0.9800
C7 H7C 0.9800
C8 H8A 0.9800
C8 H8B 0.9800
C8 H8C 0.9800
C9 H9A 0.9800
C9 H9B 0.9800
C9 H9C 0.9800

loop_
_geom_hbond_atom_site_label_D
_geom_hbond_atom_site_label_H
_geom_hbond_atom_site_label_A
_geom_hbond_site_symmetry_A
_geom_hbond_distance_DH
_geom_hbond_distance_HA
_geom_hbond_distance_DA
_geom_hbond_angle_DHA
C4 H4B O2 3_665 0.99 2.56 3.3768(18) 139.8

loop_
_cod_related_entry_id
_cod_related_entry_database
_cod_related_entry_code
1 ChemSpider 8279337
